data_7713316
loop_
_publ_author_name
'Talukdar, Hiya'
'Gogoi, Sandhya Rani'
'Sultana, Sazida Yasmin'
'Begum, Reshma'
'Dowerah, Dikshita'
'Sarma, Bipul'
'Islam, Nashreen S.'

_publ_section_title
;
 Oxido- and Mixed-Ligand Peroxido Complexes of Niobium(V) as Potent
 Phosphatase Inhibitors and Efficient Catalysts for Eco-Friendly Styrene
 Epoxidation
;
_journal_name_full 'Dalton Transactions'
_journal_paper_doi 10.1039/D3DT01177A
_journal_year 2023
_chemical_absolute_configuration unk
_chemical_formula_sum 'K3 Nb O8'
_chemical_formula_weight 338.21
_space_group_crystal_system tetragonal
_space_group_IT_number 121
_space_group_name_Hall 'I -4 2'
_space_group_name_H-M_alt 'I -4 2 m'
_audit_creation_method SHELXL-2014/7
_audit_update_record
;
2023-06-15 deposited with the CCDC.	2023-06-26 downloaded from the CCDC.
;
_cell_angle_alpha 90
_cell_angle_beta 90
_cell_angle_gamma 90
_cell_formula_units_Z 2
_cell_length_a 6.7850(2)
_cell_length_b 6.7850(2)
_cell_length_c 7.7718(3)
_cell_measurement_reflns_used 3301
_cell_measurement_temperature 100(2)
_cell_measurement_theta_max 28.39
_cell_measurement_theta_min 3.99
_cell_volume 357.78(2)
_computing_cell_refinement 'Bruker SAINT'
_computing_data_collection 'Bruker APEX2'
_computing_data_reduction 'Bruker SAINT'
_computing_molecular_graphics 'Bruker SHELXTL'
_computing_publication_material 'Bruker SHELXTL'
_computing_structure_refinement 'SHELXL-2014/7 (Sheldrick, 2014)'
_computing_structure_solution 'SHELXS-97 (Sheldrick 2008)'
_diffrn_ambient_temperature 100(2)
_diffrn_measured_fraction_theta_full 0.895
_diffrn_measured_fraction_theta_max 0.924
_diffrn_measurement_device_type 'Bruker APEX-II CCD'
_diffrn_measurement_method '\f and \w scans'
_diffrn_radiation_type MoK\a
_diffrn_radiation_wavelength 0.71073
_diffrn_reflns_av_R_equivalents 0.0258
_diffrn_reflns_av_unetI/netI 0.0099
_diffrn_reflns_Laue_measured_fraction_full 0.895
_diffrn_reflns_Laue_measured_fraction_max 0.924
_diffrn_reflns_limit_h_max 9
_diffrn_reflns_limit_h_min -9
_diffrn_reflns_limit_k_max 9
_diffrn_reflns_limit_k_min -8
_diffrn_reflns_limit_l_max 10
_diffrn_reflns_limit_l_min -10
_diffrn_reflns_number 2916
_diffrn_reflns_point_group_measured_fraction_full 0.923
_diffrn_reflns_point_group_measured_fraction_max 0.945
_diffrn_reflns_theta_full 25.000
_diffrn_reflns_theta_max 28.459
_diffrn_reflns_theta_min 3.987
_exptl_absorpt_coefficient_mu 3.432
_exptl_absorpt_correction_T_max 0.395
_exptl_absorpt_correction_T_min 0.358
_exptl_absorpt_correction_type multi-scan
_exptl_absorpt_process_details SADABS
_exptl_crystal_colour colourless
_exptl_crystal_density_diffrn 3.139
_exptl_crystal_description block
_exptl_crystal_F_000 324
_exptl_crystal_size_max 0.310
_exptl_crystal_size_mid 0.300
_exptl_crystal_size_min 0.270
_refine_diff_density_max 0.162
_refine_diff_density_min -0.146
_refine_diff_density_rms 0.040
_refine_ls_abs_structure_details
;
 Refined as an inversion twin.
;
_refine_ls_abs_structure_Flack 0.12(5)
_refine_ls_extinction_coef 0.049(2)
_refine_ls_extinction_expression Fc^*^=kFc[1+0.001xFc^2^\l^3^/sin(2\q)]^-1/4^
_refine_ls_extinction_method 'SHELXL-2014/7 (Sheldrick 2014'
_refine_ls_goodness_of_fit_ref 1.133
_refine_ls_hydrogen_treatment undef
_refine_ls_matrix_type full
_refine_ls_number_parameters 21
_refine_ls_number_reflns 236
_refine_ls_number_restraints 0
_refine_ls_restrained_S_all 1.133
_refine_ls_R_factor_all 0.0071
_refine_ls_R_factor_gt 0.0071
_refine_ls_shift/su_max 0.000
_refine_ls_shift/su_mean 0.000
_refine_ls_structure_factor_coef Fsqd
_refine_ls_weighting_details 'w=1/[\s^2^(Fo^2^)+(0.0119P)^2^] where P=(Fo^2^+2Fc^2^)/3'
_refine_ls_weighting_scheme calc
_refine_ls_wR_factor_gt 0.0178
_refine_ls_wR_factor_ref 0.0178
_reflns_Friedel_coverage 0.662
_reflns_Friedel_fraction_full 0.970
_reflns_Friedel_fraction_max 0.980
_reflns_number_gt 236
_reflns_number_total 236
_reflns_threshold_expression 'I > 2\s(I)'
_cod_data_source_file d3dt01177a2.cif
_cod_data_source_block knb1
_cod_original_cell_volume 357.78(3)
_cod_database_code 7713316
_shelx_shelxl_version_number 2014/7
_shelx_space_group_comment
;
The symmetry employed for this shelxl refinement is uniquely defined
by the following loop, which should always be used as a source of
symmetry information in preference to the above space-group names.
They are only intended as comments.
;
_shelx_estimated_absorpt_t_min 0.416
_shelx_estimated_absorpt_t_max 0.458
_exptl_absorpt_special_details SADABS

loop_
_space_group_symop_operation_xyz
'x, y, z'
'y, -x, -z'
'-x, -y, z'
'-y, x, -z'
'x, -y, -z'
'-y, -x, z'
'-x, y, -z'
'y, x, z'
'x+1/2, y+1/2, z+1/2'
'y+1/2, -x+1/2, -z+1/2'
'-x+1/2, -y+1/2, z+1/2'
'-y+1/2, x+1/2, -z+1/2'
'x+1/2, -y+1/2, -z+1/2'
'-y+1/2, -x+1/2, z+1/2'
'-x+1/2, y+1/2, -z+1/2'
'y+1/2, x+1/2, z+1/2'

loop_
_atom_site_label
_atom_site_type_symbol
_atom_site_fract_x
_atom_site_fract_y
_atom_site_fract_z
_atom_site_U_iso_or_equiv
_atom_site_adp_type
_atom_site_occupancy
_atom_site_site_symmetry_order
_atom_site_calc_flag
_atom_site_refinement_flags_posn
_atom_site_refinement_flags_adp
_atom_site_refinement_flags_occupancy
_atom_site_disorder_assembly
_atom_site_disorder_group
Nb1 Nb 0.5000 0.5000 0.5000 0.00545(11) Uani 1 8 d S T P . .
O1 O 0.36031(12) 0.36031(12) 0.30914(16) 0.0102(2) Uani 1 2 d S T P . .
O2 O 0.28652(10) 0.28652(10) 0.4808(3) 0.0119(3) Uani 1 2 d S T P . .
K1 K 0.0000 0.5000 0.2500 0.01392(13) Uani 1 4 d S T P . .
K3 K 0.0000 0.0000 0.5000 0.00844(14) Uani 1 8 d S T P . .

loop_
_atom_site_aniso_label
_atom_site_aniso_U_11
_atom_site_aniso_U_22
_atom_site_aniso_U_33
_atom_site_aniso_U_23
_atom_site_aniso_U_13
_atom_site_aniso_U_12
Nb1 0.00535(12) 0.00535(12) 0.00563(14) 0.000 0.000 0.000
O1 0.0115(3) 0.0115(3) 0.0074(5) -0.0001(3) -0.0001(3) -0.0016(4)
O2 0.0133(3) 0.0133(3) 0.0090(9) 0.0011(4) 0.0011(4) -0.0039(3)
K1 0.00915(16) 0.00915(16) 0.0235(3) 0.000 0.000 0.000
K3 0.00839(18) 0.00839(18) 0.0086(3) 0.000 0.000 0.000

loop_
_atom_type_symbol
_atom_type_description
_atom_type_scat_dispersion_real
_atom_type_scat_dispersion_imag
_atom_type_scat_source
K K 0.2009 0.2494 'International Tables Vol C Tables 4.2.6.8 and 6.1.1.4'
Nb Nb -2.0727 0.6215 'International Tables Vol C Tables 4.2.6.8 and 6.1.1.4'
O O 0.0106 0.0060 'International Tables Vol C Tables 4.2.6.8 and 6.1.1.4'

loop_
_geom_angle_atom_site_label_1
_geom_angle_atom_site_label_2
_geom_angle_atom_site_label_3
_geom_angle
_geom_angle_site_symmetry_1
_geom_angle_site_symmetry_3
_geom_angle_publ_flag
O1 Nb1 O1 84.21(7) 4_656 2_566 ?
O1 Nb1 O1 123.40(4) 4_656 3_665 ?
O1 Nb1 O1 123.40(4) 2_566 3_665 ?
O1 Nb1 O1 123.40(4) 4_656 . ?
O1 Nb1 O1 123.40(4) 2_566 . ?
O1 Nb1 O1 84.21(7) 3_665 . ?
O1 Nb1 O2 93.10(5) 4_656 . ?
O1 Nb1 O2 93.10(5) 2_566 . ?
O1 Nb1 O2 127.93(8) 3_665 . ?
O1 Nb1 O2 43.72(6) . . ?
O1 Nb1 O2 93.09(5) 4_656 3_665 ?
O1 Nb1 O2 93.09(5) 2_566 3_665 ?
O1 Nb1 O2 43.72(6) 3_665 3_665 ?
O1 Nb1 O2 127.93(8) . 3_665 ?
O2 Nb1 O2 171.65(13) . 3_665 ?
O1 Nb1 O2 43.72(6) 4_656 4_656 ?
O1 Nb1 O2 127.93(8) 2_566 4_656 ?
O1 Nb1 O2 93.09(5) 3_665 4_656 ?
O1 Nb1 O2 93.09(5) . 4_656 ?
O2 Nb1 O2 90.303(9) . 4_656 ?
O2 Nb1 O2 90.303(10) 3_665 4_656 ?
O1 Nb1 O2 127.93(8) 4_656 2_566 ?
O1 Nb1 O2 43.72(6) 2_566 2_566 ?
O1 Nb1 O2 93.09(5) 3_665 2_566 ?
O1 Nb1 O2 93.09(5) . 2_566 ?
O2 Nb1 O2 90.303(9) . 2_566 ?
O2 Nb1 O2 90.303(9) 3_665 2_566 ?
O2 Nb1 O2 171.65(13) 4_656 2_566 ?
O1 Nb1 K3 42.10(3) 4_656 9 ?
O1 Nb1 K3 42.10(3) 2_566 9 ?
O1 Nb1 K3 137.90(3) 3_665 9 ?
O1 Nb1 K3 137.90(3) . 9 ?
O2 Nb1 K3 94.17(6) . 9 ?
O2 Nb1 K3 94.17(6) 3_665 9 ?
O2 Nb1 K3 85.83(6) 4_656 9 ?
O2 Nb1 K3 85.83(6) 2_566 9 ?
O1 Nb1 K3 137.90(3) 4_656 9_554 ?
O1 Nb1 K3 137.90(3) 2_566 9_554 ?
O1 Nb1 K3 42.10(3) 3_665 9_554 ?
O1 Nb1 K3 42.10(3) . 9_554 ?
O2 Nb1 K3 85.83(6) . 9_554 ?
O2 Nb1 K3 85.83(6) 3_665 9_554 ?
O2 Nb1 K3 94.17(6) 4_656 9_554 ?
O2 Nb1 K3 94.17(6) 2_566 9_554 ?
K3 Nb1 K3 180.0 9 9_554 ?
O1 Nb1 K1 141.272(7) 4_656 . ?
O1 Nb1 K1 87.55(3) 2_566 . ?
O1 Nb1 K1 92.45(3) 3_665 . ?
O1 Nb1 K1 38.728(7) . . ?
O2 Nb1 K1 49.60(4) . . ?
O2 Nb1 K1 125.16(4) 3_665 . ?
O2 Nb1 K1 130.40(4) 4_656 . ?
O2 Nb1 K1 54.84(4) 2_566 . ?
K3 Nb1 K1 119.801(1) 9 . ?
K3 Nb1 K1 60.199(1) 9_554 . ?
O1 Nb1 K1 87.55(3) 4_656 13 ?
O1 Nb1 K1 141.272(7) 2_566 13 ?
O1 Nb1 K1 92.45(3) 3_665 13 ?
O1 Nb1 K1 38.728(6) . 13 ?
O2 Nb1 K1 49.60(4) . 13 ?
O2 Nb1 K1 125.16(4) 3_665 13 ?
O2 Nb1 K1 54.84(4) 4_656 13 ?
O2 Nb1 K1 130.40(4) 2_566 13 ?
K3 Nb1 K1 119.801(1) 9 13 ?
K3 Nb1 K1 60.199(1) 9_554 13 ?
K1 Nb1 K1 75.700(1) . 13 ?
O2 O1 Nb1 70.06(6) . . ?
O2 O1 K1 88.06(4) . . ?
Nb1 O1 K1 113.25(3) . . ?
O2 O1 K1 88.06(4) . 13 ?
Nb1 O1 K1 113.25(3) . 13 ?
K1 O1 K1 128.62(4) . 13 ?
O2 O1 K3 178.80(8) . 9_554 ?
Nb1 O1 K3 108.74(5) . 9_554 ?
K1 O1 K3 92.46(3) . 9_554 ?
K1 O1 K3 92.46(3) 13 9_554 ?
O1 O2 Nb1 66.21(6) . . ?
O1 O2 K3 121.07(10) . . ?
Nb1 O2 K3 172.71(11) . . ?
O1 O2 K1 61.91(5) . 13 ?
Nb1 O2 K1 99.16(4) . 13 ?
K3 O2 K1 85.20(3) . 13 ?
O1 O2 K1 61.91(5) . . ?
Nb1 O2 K1 99.16(4) . . ?
K3 O2 K1 85.20(3) . . ?
K1 O2 K1 105.40(7) 13 . ?
O1 O2 K1 128.93(3) . 9_545 ?
Nb1 O2 K1 93.53(5) . 9_545 ?
K3 O2 K1 81.68(3) . 9_545 ?
K1 O2 K1 77.291(6) 13 9_545 ?
K1 O2 K1 166.35(4) . 9_545 ?
O1 O2 K1 128.93(3) . 5_566 ?
Nb1 O2 K1 93.53(5) . 5_566 ?
K3 O2 K1 81.68(3) . 5_566 ?
K1 O2 K1 166.35(4) 13 5_566 ?
K1 O2 K1 77.291(6) . 5_566 ?
K1 O2 K1 97.02(6) 9_545 5_566 ?
O1 K1 O1 91.708(9) . 10_455 ?
O1 K1 O1 91.709(9) . 12 ?
O1 K1 O1 160.11(5) 10_455 12 ?
O1 K1 O1 160.11(5) . 3_565 ?
O1 K1 O1 91.709(9) 10_455 3_565 ?
O1 K1 O1 91.709(9) 12 3_565 ?
O1 K1 O2 30.03(3) . . ?
O1 K1 O2 83.75(3) 10_455 . ?
O1 K1 O2 108.32(3) 12 . ?
O1 K1 O2 131.33(5) 3_565 . ?
O1 K1 O2 108.32(3) . 10_455 ?
O1 K1 O2 30.03(3) 10_455 10_455 ?
O1 K1 O2 131.33(5) 12 10_455 ?
O1 K1 O2 83.75(3) 3_565 10_455 ?
O2 K1 O2 110.71(4) . 10_455 ?
O1 K1 O2 83.75(3) . 12 ?
O1 K1 O2 131.33(5) 10_455 12 ?
O1 K1 O2 30.03(3) 12 12 ?
O1 K1 O2 108.32(3) 3_565 12 ?
O2 K1 O2 110.71(4) . 12 ?
O2 K1 O2 107.01(7) 10_455 12 ?
O1 K1 O2 131.33(5) . 3_565 ?
O1 K1 O2 108.32(3) 10_455 3_565 ?
O1 K1 O2 83.75(3) 12 3_565 ?
O1 K1 O2 30.03(3) 3_565 3_565 ?
O2 K1 O2 107.01(7) . 3_565 ?
O2 K1 O2 110.71(4) 10_455 3_565 ?
O2 K1 O2 110.71(4) 12 3_565 ?
O1 K1 O2 59.39(3) . 2_566 ?
O1 K1 O2 138.10(4) 10_455 2_566 ?
O1 K1 O2 58.75(3) 12 2_566 ?
O1 K1 O2 106.48(3) 3_565 2_566 ?
O2 K1 O2 55.76(3) . 2_566 ?
O2 K1 O2 166.35(4) 10_455 2_566 ?
O2 K1 O2 78.780(7) 12 2_566 ?
O2 K1 O2 77.61(3) 3_565 2_566 ?
O1 K1 O2 58.75(3) . 11_554 ?
O1 K1 O2 59.38(3) 10_455 11_554 ?
O1 K1 O2 106.48(3) 12 11_554 ?
O1 K1 O2 138.10(4) 3_565 11_554 ?
O2 K1 O2 78.780(7) . 11_554 ?
O2 K1 O2 55.76(3) 10_455 11_554 ?
O2 K1 O2 77.61(3) 12 11_554 ?
O2 K1 O2 166.35(4) 3_565 11_554 ?
O2 K1 O2 115.27(3) 2_566 11_554 ?
O1 K1 O2 106.48(3) . 4_556 ?
O1 K1 O2 58.75(3) 10_455 4_556 ?
O1 K1 O2 138.10(4) 12 4_556 ?
O1 K1 O2 59.38(3) 3_565 4_556 ?
O2 K1 O2 77.61(3) . 4_556 ?
O2 K1 O2 78.780(7) 10_455 4_556 ?
O2 K1 O2 166.35(4) 12 4_556 ?
O2 K1 O2 55.76(3) 3_565 4_556 ?
O2 K1 O2 98.41(6) 2_566 4_556 ?
O2 K1 O2 115.27(3) 11_554 4_556 ?
O1 K1 O2 138.10(4) . 9_454 ?
O1 K1 O2 106.48(3) 10_455 9_454 ?
O1 K1 O2 59.38(3) 12 9_454 ?
O1 K1 O2 58.75(3) 3_565 9_454 ?
O2 K1 O2 166.35(4) . 9_454 ?
O2 K1 O2 77.61(3) 10_455 9_454 ?
O2 K1 O2 55.76(3) 12 9_454 ?
O2 K1 O2 78.780(7) 3_565 9_454 ?
O2 K1 O2 115.27(3) 2_566 9_454 ?
O2 K1 O2 98.41(6) 11_554 9_454 ?
O2 K1 O2 115.27(3) 4_556 9_454 ?
O1 K3 O1 139.70(3) 11 12_545 ?
O1 K3 O1 139.70(3) 11 10_455 ?
O1 K3 O1 58.31(5) 12_545 10_455 ?
O1 K3 O1 58.31(5) 11 9_445 ?
O1 K3 O1 139.70(3) 12_545 9_445 ?
O1 K3 O1 139.70(3) 10_455 9_445 ?
O1 K3 O2 122.27(6) 11 3 ?
O1 K3 O2 87.28(4) 12_545 3 ?
O1 K3 O2 87.28(4) 10_455 3 ?
O1 K3 O2 63.95(5) 9_445 3 ?
O1 K3 O2 87.28(4) 11 4_556 ?
O1 K3 O2 122.27(6) 12_545 4_556 ?
O1 K3 O2 63.95(5) 10_455 4_556 ?
O1 K3 O2 87.28(4) 9_445 4_556 ?
O2 K3 O2 90.169(5) 3 4_556 ?
O1 K3 O2 87.28(4) 11 2_556 ?
O1 K3 O2 63.95(5) 12_545 2_556 ?
O1 K3 O2 122.27(6) 10_455 2_556 ?
O1 K3 O2 87.28(4) 9_445 2_556 ?
O2 K3 O2 90.169(5) 3 2_556 ?
O2 K3 O2 173.78(9) 4_556 2_556 ?
O1 K3 O2 63.95(5) 11 . ?
O1 K3 O2 87.28(4) 12_545 . ?
O1 K3 O2 87.28(4) 10_455 . ?
O1 K3 O2 122.27(6) 9_445 . ?
O2 K3 O2 173.78(9) 3 . ?
O2 K3 O2 90.169(5) 4_556 . ?
O2 K3 O2 90.169(5) 2_556 . ?
O1 K3 Nb1 150.84(2) 11 9_444 ?
O1 K3 Nb1 29.16(2) 12_545 9_444 ?
O1 K3 Nb1 29.16(2) 10_455 9_444 ?
O1 K3 Nb1 150.84(2) 9_445 9_444 ?
O2 K3 Nb1 86.89(5) 3 9_444 ?
O2 K3 Nb1 93.11(5) 4_556 9_444 ?
O2 K3 Nb1 93.11(5) 2_556 9_444 ?
O2 K3 Nb1 86.89(5) . 9_444 ?
O1 K3 Nb1 29.16(2) 11 9_445 ?
O1 K3 Nb1 150.84(2) 12_545 9_445 ?
O1 K3 Nb1 150.84(2) 10_455 9_445 ?
O1 K3 Nb1 29.16(2) 9_445 9_445 ?
O2 K3 Nb1 93.11(5) 3 9_445 ?
O2 K3 Nb1 86.89(5) 4_556 9_445 ?
O2 K3 Nb1 86.89(5) 2_556 9_445 ?
O2 K3 Nb1 93.11(5) . 9_445 ?
Nb1 K3 Nb1 180.0 9_444 9_445 ?
O1 K3 K1 137.135(10) 11 13_455 ?
O1 K3 K1 82.238(19) 12_545 13_455 ?
O1 K3 K1 42.865(10) 10_455 13_455 ?
O1 K3 K1 97.762(19) 9_445 13_455 ?
O2 K3 K1 50.23(3) 3 13_455 ?
O2 K3 K1 54.15(3) 4_556 13_455 ?
O2 K3 K1 129.77(3) 2_556 13_455 ?
O2 K3 K1 125.85(3) . 13_455 ?
Nb1 K3 K1 60.199(1) 9_444 13_455 ?
Nb1 K3 K1 119.801(1) 9_445 13_455 ?
O1 K3 K1 42.865(10) 11 5_566 ?
O1 K3 K1 137.135(10) 12_545 5_566 ?
O1 K3 K1 97.762(19) 10_455 5_566 ?
O1 K3 K1 82.238(19) 9_445 5_566 ?
O2 K3 K1 129.77(3) 3 5_566 ?
O2 K3 K1 50.23(3) 4_556 5_566 ?
O2 K3 K1 125.85(3) 2_556 5_566 ?
O2 K3 K1 54.15(3) . 5_566 ?
Nb1 K3 K1 119.801(1) 9_444 5_566 ?
Nb1 K3 K1 60.199(1) 9_445 5_566 ?
K1 K3 K1 104.300(1) 13_455 5_566 ?

loop_
_geom_bond_atom_site_label_1
_geom_bond_atom_site_label_2
_geom_bond_distance
_geom_bond_site_symmetry_2
_geom_bond_publ_flag
Nb1 O1 1.9992(12) 4_656 ?
Nb1 O1 1.9992(12) 2_566 ?
Nb1 O1 1.9992(12) 3_665 ?
Nb1 O1 1.9992(12) . ?
Nb1 O2 2.0539(10) . ?
Nb1 O2 2.0539(10) 3_665 ?
Nb1 O2 2.0539(10) 4_656 ?
Nb1 O2 2.0539(10) 2_566 ?
Nb1 K3 3.88590(15) 9 ?
Nb1 K3 3.88590(15) 9_554 ?
Nb1 K1 3.90949(9) . ?
Nb1 K1 3.90949(9) 13 ?
O1 O2 1.510(2) . ?
O1 K1 2.6620(5) . ?
O1 K1 2.6620(5) 13 ?
O1 K3 2.7512(12) 9_554 ?
O2 K3 2.7533(10) . ?
O2 K1 3.0156(14) 13 ?
O2 K1 3.0156(14) . ?
O2 K1 3.2024(15) 9_545 ?
O2 K1 3.2024(15) 5_566 ?
K1 O1 2.6620(5) 10_455 ?
K1 O1 2.6620(5) 12 ?
K1 O1 2.6620(5) 3_565 ?
K1 O2 3.0156(14) 10_455 ?
K1 O2 3.0156(14) 12 ?
K1 O2 3.0156(14) 3_565 ?
K1 O2 3.2024(15) 2_566 ?
K1 O2 3.2024(15) 11_554 ?
K1 O2 3.2024(15) 4_556 ?
K1 O2 3.2024(15) 9_454 ?
K3 O1 2.7512(12) 11 ?
K3 O1 2.7512(12) 12_545 ?
K3 O1 2.7512(12) 10_455 ?
K3 O1 2.7512(12) 9_445 ?
K3 O2 2.7533(10) 3 ?
K3 O2 2.7533(10) 4_556 ?
K3 O2 2.7533(10) 2_556 ?
K3 Nb1 3.88590(15) 9_444 ?
K3 Nb1 3.88590(15) 9_445 ?
K3 K1 3.90949(9) 13_455 ?
K3 K1 3.90949(10) 5_566 ?

loop_
_geom_torsion_atom_site_label_1
_geom_torsion_atom_site_label_2
_geom_torsion_atom_site_label_3
_geom_torsion_atom_site_label_4
_geom_torsion
_geom_torsion_site_symmetry_1
_geom_torsion_site_symmetry_2
_geom_torsion_site_symmetry_3
_geom_torsion_site_symmetry_4
_geom_torsion_publ_flag
K1 O1 O2 Nb1 -115.62(2) . . . . ?
K1 O1 O2 Nb1 115.62(2) 13 . . . ?
Nb1 O1 O2 K3 180.0 . . . . ?
K1 O1 O2 K3 64.38(2) . . . . ?
K1 O1 O2 K3 -64.38(2) 13 . . . ?
Nb1 O1 O2 K1 -115.62(2) . . . 13 ?
K1 O1 O2 K1 128.76(4) . . . 13 ?
Nb1 O1 O2 K1 115.62(2) . . . . ?
K1 O1 O2 K1 -128.76(4) 13 . . . ?
Nb1 O1 O2 K1 -74.36(8) . . . 9_545 ?
K1 O1 O2 K1 170.02(8) . . . 9_545 ?
K1 O1 O2 K1 41.26(9) 13 . . 9_545 ?
Nb1 O1 O2 K1 74.36(8) . . . 5_566 ?
K1 O1 O2 K1 -41.26(9) . . . 5_566 ?
K1 O1 O2 K1 -170.02(8) 13 . . 5_566 ?
